data_4500019
loop_
_publ_author_name
'Duong, Adam'
'Maris, Thierry'
'Wuest,James D'

_publ_section_title
;
 Structural Similarity of Hydrogen-Bonded Networks in Crystals of Isomeric
 Pyridyl-Substituted Diaminotriazines
;
_journal_name_full 'Cryst. Growth & Design'
_journal_page_first 287
_journal_page_last 294
_journal_paper_doi 10.1021/cg101290r
_journal_volume 11
_journal_year 2011
_chemical_compound_source 'Synthesized by the authors. See text'
_chemical_formula_moiety 'C14 H12 N6'
_chemical_formula_sum 'C14 H12 N6'
_chemical_formula_weight 264.30
_chemical_name_systematic
; 
 ? 
;
_space_group_IT_number 2
_symmetry_cell_setting triclinic
_symmetry_space_group_name_Hall '-P 1'
_symmetry_space_group_name_H-M 'P -1'
_atom_sites_solution_hydrogens geom
_atom_sites_solution_primary direct
_atom_sites_solution_secondary difmap
_audit_creation_method SHELXL-97
_cell_angle_alpha 98.831(2)
_cell_angle_beta 94.263(2)
_cell_angle_gamma 104.765(2)
_cell_formula_units_Z 8
_cell_length_a 9.5053(5)
_cell_length_b 14.2146(7)
_cell_length_c 19.4909(9)
_cell_measurement_reflns_used 9407
_cell_measurement_temperature 150
_cell_measurement_theta_max 68.93
_cell_measurement_theta_min 2.31
_cell_volume 2498.5(2)
_computing_cell_refinement 'SAINT V7.68A(Bruker AXS, 2009)'
_computing_data_collection 'APEX2  (Bruker AXS, 2009)'
_computing_data_reduction 'SAINT V7.68A(Bruker AXS, 2009)'
_computing_molecular_graphics 'SHELXTL v6.12 (Bruker AXS, 2001)'
_computing_publication_material 'UdMX (Maris, 2004)'
_computing_structure_refinement 'SHELXL97 (Sheldrick, 2008)'
_computing_structure_solution 'SHELXS97 (Sheldrick, 2008)'
_diffrn_ambient_temperature 150
_diffrn_detector_area_resol_mean 8.3
_diffrn_measured_fraction_theta_full 0.976
_diffrn_measured_fraction_theta_max 0.976
_diffrn_measurement_device_type 'Bruker Microstar'
_diffrn_measurement_method \w
_diffrn_radiation_monochromator 'Helios optics'
_diffrn_radiation_source 'Rotating Anode'
_diffrn_radiation_type CuK\a
_diffrn_radiation_wavelength 1.54178
_diffrn_reflns_av_R_equivalents 0.000
_diffrn_reflns_av_sigmaI/netI 0.1039
_diffrn_reflns_limit_h_max 11
_diffrn_reflns_limit_h_min -11
_diffrn_reflns_limit_k_max 17
_diffrn_reflns_limit_k_min -17
_diffrn_reflns_limit_l_max 23
_diffrn_reflns_limit_l_min -23
_diffrn_reflns_number 42700
_diffrn_reflns_theta_full 69.65
_diffrn_reflns_theta_max 69.65
_diffrn_reflns_theta_min 2.31
_exptl_absorpt_coefficient_mu 0.738
_exptl_absorpt_correction_T_max 0.9427
_exptl_absorpt_correction_T_min 0.6787
_exptl_absorpt_correction_type multi-scan
_exptl_absorpt_process_details 'Sadabs (Sheldrick, 2008)'
_exptl_crystal_colour Colorless
_exptl_crystal_density_diffrn 1.405
_exptl_crystal_density_method 'not measured'
_exptl_crystal_description Block
_exptl_crystal_F_000 1104
_exptl_crystal_size_max 0.11
_exptl_crystal_size_mid 0.10
_exptl_crystal_size_min 0.08
_refine_diff_density_max 0.434
_refine_diff_density_min -0.356
_refine_diff_density_rms 0.077
_refine_ls_extinction_method none
_refine_ls_goodness_of_fit_ref 1.029
_refine_ls_hydrogen_treatment constr
_refine_ls_matrix_type full
_refine_ls_number_parameters 723
_refine_ls_number_reflns 42622
_refine_ls_number_restraints 0
_refine_ls_restrained_S_all 1.029
_refine_ls_R_factor_all 0.1026
_refine_ls_R_factor_gt 0.0721
_refine_ls_shift/su_max 0.001
_refine_ls_shift/su_mean 0.000
_refine_ls_structure_factor_coef Fsqd
_refine_ls_weighting_details 'calc w=1/[\s^2^(Fo^2^)+(0.0490P)^2^+4.4229P] where P=(Fo^2^+2Fc^2^)/3'
_refine_ls_weighting_scheme calc
_refine_ls_wR_factor_gt 0.1876
_refine_ls_wR_factor_ref 0.2050
_reflns_number_gt 30414
_reflns_number_total 42622
_reflns_threshold_expression I>2\s(I)
_cod_data_source_file deposit.cif
_cod_data_source_block adam46
_cod_depositor_comments
;
The following automatic conversions were performed:

'_symmetry_cell_setting' value 'Triclinic' changed to 'triclinic'
according to the built-in table from CIF Core dictionary named
'cif_core.dic' version 2.4.1 from 2010-06-29.

'_geom_bond_publ_flag'
value 'Y' changed to 'y' according to the built-in table from CIF
Core dictionary named 'cif_core.dic' version 2.4.1 from 2010-06-29
(136 times).

'_geom_angle_publ_flag' value 'Y' changed to 'y'
according to the built-in table from CIF Core dictionary named
'cif_core.dic' version 2.4.1 from 2010-06-29 (208 times).

Automatic conversion script
Id: cif_fix_values 1715 2011-07-08 13:25:40Z adriana 
;
_cod_original_sg_symbol_H-M P-1
_cod_database_code 4500019

loop_
_symmetry_equiv_pos_as_xyz
'x, y, z'
'-x, -y, -z'

loop_
_atom_site_label
_atom_site_type_symbol
_atom_site_fract_x
_atom_site_fract_y
_atom_site_fract_z
_atom_site_U_iso_or_equiv
_atom_site_adp_type
_atom_site_occupancy
_atom_site_symmetry_multiplicity
_atom_site_calc_flag
_atom_site_refinement_flags
C1 C -0.6491(2) 0.95061(16) 0.37595(12) 0.0272(5) Uani 1 1 d .
H1 H -0.7081 0.8907 0.3482 0.033 Uiso 1 1 calc R
C2 C -0.5051(2) 0.98317(16) 0.36360(11) 0.0245(5) Uani 1 1 d .
H2 H -0.4682 0.9475 0.3271 0.029 Uiso 1 1 calc R
C3 C -0.4147(2) 1.06850(15) 0.40491(11) 0.0199(5) Uani 1 1 d .
C4 C -0.4773(2) 1.11788(16) 0.45608(11) 0.0237(5) Uani 1 1 d .
H4 H -0.4199 1.1768 0.4856 0.028 Uiso 1 1 calc R
C5 C -0.6234(2) 1.08104(16) 0.46389(12) 0.0247(5) Uani 1 1 d .
H5 H -0.6639 1.1163 0.4991 0.030 Uiso 1 1 calc R
C6 C -0.2584(2) 1.10516(15) 0.39423(11) 0.0210(5) Uani 1 1 d .
C7 C -0.2136(2) 1.09629(16) 0.32777(12) 0.0264(5) Uani 1 1 d .
H7 H -0.2848 1.0680 0.2882 0.032 Uiso 1 1 calc R
C8 C -0.0672(2) 1.12785(16) 0.31808(11) 0.0248(5) Uani 1 1 d .
H8 H -0.0389 1.1199 0.2723 0.030 Uiso 1 1 calc R
C9 C 0.0382(2) 1.17116(15) 0.37517(11) 0.0205(5) Uani 1 1 d .
C10 C -0.0060(2) 1.18104(15) 0.44157(11) 0.0230(5) Uani 1 1 d .
H10 H 0.0653 1.2104 0.4810 0.028 Uiso 1 1 calc R
C11 C -0.1518(2) 1.14892(15) 0.45142(11) 0.0227(5) Uani 1 1 d .
H11 H -0.1798 1.1566 0.4973 0.027 Uiso 1 1 calc R
C12 C 0.1963(2) 1.20497(14) 0.36631(11) 0.0186(4) Uani 1 1 d .
C13 C 0.3860(2) 1.20035(15) 0.30372(11) 0.0207(5) Uani 1 1 d .
C14 C 0.4212(2) 1.30728(14) 0.40581(11) 0.0194(5) Uani 1 1 d .
N1 N -0.7105(2) 0.99853(14) 0.42468(10) 0.0270(4) Uani 1 1 d .
N2 N 0.24124(19) 1.16216(13) 0.30943(9) 0.0227(4) Uani 1 1 d .
N3 N 0.47743(19) 1.27620(12) 0.34801(9) 0.0220(4) Uani 1 1 d .
N4 N 0.27957(18) 1.27464(12) 0.41751(9) 0.0204(4) Uani 1 1 d .
N5 N 0.4407(2) 1.15743(13) 0.25043(10) 0.0273(4) Uani 1 1 d .
H5A H 0.5340 1.1792 0.2453 0.033 Uiso 1 1 calc .
H5B H 0.3837 1.1073 0.2203 0.033 Uiso 1 1 calc .
N6 N 0.51082(19) 1.37489(13) 0.45583(9) 0.0252(4) Uani 1 1 d .
H6A H 0.6037 1.3978 0.4505 0.030 Uiso 1 1 calc .
H6B H 0.4772 1.3967 0.4943 0.030 Uiso 1 1 calc .
C15 C 0.8722(2) 1.40439(17) 0.38093(13) 0.0311(6) Uani 1 1 d .
H15 H 0.8212 1.3380 0.3610 0.037 Uiso 1 1 calc R
C16 C 1.0124(2) 1.43980(16) 0.36542(12) 0.0282(5) Uani 1 1 d .
H16 H 1.0557 1.3989 0.3355 0.034 Uiso 1 1 calc R
C17 C 1.0905(2) 1.53722(15) 0.39450(11) 0.0211(5) Uani 1 1 d .
C18 C 1.0180(2) 1.59190(17) 0.43712(12) 0.0250(5) Uani 1 1 d .
H18 H 1.0661 1.6586 0.4577 0.030 Uiso 1 1 calc R
C19 C 0.8778(2) 1.55046(17) 0.44978(12) 0.0265(5) Uani 1 1 d .
H19 H 0.8314 1.5896 0.4795 0.032 Uiso 1 1 calc R
C20 C 1.2443(2) 1.57904(15) 0.38229(10) 0.0215(5) Uani 1 1 d .
C21 C 1.3409(2) 1.52080(15) 0.37381(11) 0.0233(5) Uani 1 1 d .
H21 H 1.3072 1.4521 0.3745 0.028 Uiso 1 1 calc R
C22 C 1.4858(2) 1.56079(15) 0.36433(11) 0.0229(5) Uani 1 1 d .
H22 H 1.5495 1.5192 0.3579 0.027 Uiso 1 1 calc R
C23 C 1.5382(2) 1.66162(15) 0.36424(11) 0.0221(5) Uani 1 1 d .
C24 C 1.4431(2) 1.72059(15) 0.37366(11) 0.0234(5) Uani 1 1 d .
H24 H 1.4779 1.7897 0.3745 0.028 Uiso 1 1 calc R
C25 C 1.2978(2) 1.68019(16) 0.38182(11) 0.0243(5) Uani 1 1 d .
H25 H 1.2337 1.7216 0.3872 0.029 Uiso 1 1 calc R
C26 C 1.6929(2) 1.70660(15) 0.35385(10) 0.0194(5) Uani 1 1 d .
C27 C 1.8984(2) 1.69911(15) 0.30429(10) 0.0195(4) Uani 1 1 d .
C28 C 1.8924(2) 1.83813(15) 0.37707(11) 0.0212(5) Uani 1 1 d .
N7 N 0.8029(2) 1.45681(14) 0.42201(10) 0.0298(5) Uani 1 1 d .
N8 N 1.75897(19) 1.65124(12) 0.31320(9) 0.0216(4) Uani 1 1 d .
N9 N 1.97047(19) 1.79091(13) 0.33715(9) 0.0224(4) Uani 1 1 d .
N10 N 1.75086(18) 1.80030(13) 0.38618(9) 0.0229(4) Uani 1 1 d .
N11 N 1.9678(2) 1.65136(13) 0.25993(9) 0.0255(4) Uani 1 1 d .
H11A H 2.0579 1.6801 0.2530 0.031 Uiso 1 1 calc R
H11B H 1.9236 1.5911 0.2376 0.031 Uiso 1 1 calc R
N12 N 1.9600(2) 1.92946(13) 0.41127(10) 0.0269(4) Uani 1 1 d .
H12A H 2.0525 1.9562 0.4070 0.032 Uiso 1 1 calc R
H12B H 1.9121 1.9628 0.4380 0.032 Uiso 1 1 calc R
C29 C 0.9356(3) 0.73296(16) 0.04717(12) 0.0296(5) Uani 1 1 d .
H29 H 0.9985 0.7143 0.0151 0.035 Uiso 1 1 calc R
C30 C 0.9217(3) 0.82823(16) 0.05438(12) 0.0283(5) Uani 1 1 d .
H30 H 0.9748 0.8734 0.0281 0.034 Uiso 1 1 calc R
C31 C 0.8291(2) 0.85792(16) 0.10053(11) 0.0254(5) Uani 1 1 d .
C32 C 0.7547(3) 0.78695(17) 0.13687(12) 0.0317(5) Uani 1 1 d .
H32 H 0.6903 0.8030 0.1690 0.038 Uiso 1 1 calc R
C33 C 0.7751(3) 0.69347(17) 0.12583(13) 0.0344(6) Uani 1 1 d .
H33 H 0.7217 0.6460 0.1504 0.041 Uiso 1 1 calc R
C34 C 0.8147(2) 0.96044(15) 0.11104(11) 0.0247(5) Uani 1 1 d .
C35 C 0.9323(3) 1.03826(16) 0.10259(12) 0.0299(5) Uani 1 1 d .
H35 H 1.0213 1.0254 0.0904 0.036 Uiso 1 1 calc R
C36 C 0.9194(3) 1.13406(16) 0.11199(12) 0.0295(5) Uani 1 1 d .
H36 H 0.9997 1.1859 0.1052 0.035 Uiso 1 1 calc R
C37 C 0.7928(2) 1.15629(14) 0.13104(11) 0.0208(5) Uani 1 1 d .
C38 C 0.6745(2) 1.07887(16) 0.13928(11) 0.0262(5) Uani 1 1 d .
H38 H 0.5861 1.0923 0.1519 0.031 Uiso 1 1 calc R
C39 C 0.6858(3) 0.98255(16) 0.12905(12) 0.0275(5) Uani 1 1 d .
H39 H 0.6042 0.9305 0.1344 0.033 Uiso 1 1 calc R
C40 C 0.7888(2) 1.26107(15) 0.14445(11) 0.0214(5) Uani 1 1 d .
C41 C 0.8710(2) 1.41673(15) 0.12361(12) 0.0245(5) Uani 1 1 d .
C42 C 0.7104(2) 1.38529(15) 0.20271(11) 0.0223(5) Uani 1 1 d .
N13 N 0.8660(2) 0.66562(14) 0.08249(11) 0.0341(5) Uani 1 1 d .
N14 N 0.8756(2) 1.32139(13) 0.10954(10) 0.0267(4) Uani 1 1 d .
N15 N 0.79081(19) 1.45198(12) 0.16965(9) 0.0240(4) Uani 1 1 d .
N16 N 0.70300(19) 1.28707(12) 0.19082(9) 0.0226(4) Uani 1 1 d .
N17 N 0.9515(2) 1.48049(14) 0.08925(10) 0.0318(5) Uani 1 1 d .
H17A H 0.9506 1.5430 0.0972 0.038 Uiso 1 1 calc R
H17B H 1.0057 1.4603 0.0586 0.038 Uiso 1 1 calc R
N18 N 0.6333(2) 1.41793(14) 0.25072(10) 0.0309(5) Uani 1 1 d .
H18A H 0.6366 1.4811 0.2596 0.037 Uiso 1 1 calc R
H18B H 0.5790 1.3764 0.2736 0.037 Uiso 1 1 calc R
C43 C 0.2866(3) 0.22015(18) 0.12591(14) 0.0358(6) Uani 1 1 d .
H43 H 0.2370 0.1742 0.1526 0.043 Uiso 1 1 calc R
C44 C 0.2748(3) 0.31623(17) 0.14019(13) 0.0325(6) Uani 1 1 d .
H44 H 0.2206 0.3351 0.1764 0.039 Uiso 1 1 calc R
C45 C 0.3428(3) 0.38452(16) 0.10105(12) 0.0288(5) Uani 1 1 d .
C46 C 0.4246(3) 0.35134(17) 0.05134(13) 0.0344(6) Uani 1 1 d .
H46 H 0.4761 0.3957 0.0241 0.041 Uiso 1 1 calc R
C47 C 0.4318(3) 0.25465(18) 0.04111(13) 0.0360(6) Uani 1 1 d .
H47 H 0.4887 0.2344 0.0066 0.043 Uiso 1 1 calc R
C48 C 0.3269(3) 0.48638(16) 0.11107(12) 0.0290(5) Uani 1 1 d .
C49 C 0.3236(3) 0.53930(17) 0.17749(13) 0.0339(6) Uani 1 1 d .
H49 H 0.3364 0.5109 0.2178 0.041 Uiso 1 1 calc R
C50 C 0.3019(3) 0.63238(17) 0.18479(13) 0.0319(5) Uani 1 1 d .
H50 H 0.2977 0.6668 0.2301 0.038 Uiso 1 1 calc R
C51 C 0.2861(2) 0.67665(16) 0.12714(12) 0.0249(5) Uani 1 1 d .
C52 C 0.2892(3) 0.62439(16) 0.06093(12) 0.0280(5) Uani 1 1 d .
H52 H 0.2775 0.6534 0.0208 0.034 Uiso 1 1 calc R
C53 C 0.3093(3) 0.53038(16) 0.05324(12) 0.0286(5) Uani 1 1 d .
H53 H 0.3111 0.4955 0.0078 0.034 Uiso 1 1 calc R
C54 C 0.2643(2) 0.77728(16) 0.13487(11) 0.0231(5) Uani 1 1 d .
C55 C 0.1935(2) 0.90340(15) 0.19500(11) 0.0211(5) Uani 1 1 d .
C56 C 0.2986(2) 0.92235(15) 0.09568(11) 0.0239(5) Uani 1 1 d .
N19 N 0.3631(2) 0.18814(14) 0.07721(11) 0.0359(5) Uani 1 1 d .
N20 N 0.2027(2) 0.80902(13) 0.19035(9) 0.0252(4) Uani 1 1 d .
N21 N 0.2483(2) 0.96515(13) 0.15182(9) 0.0248(4) Uani 1 1 d .
N22 N 0.3109(2) 0.82851(13) 0.08528(9) 0.0259(4) Uani 1 1 d .
N23 N 0.1238(2) 0.93740(14) 0.24612(10) 0.0285(4) Uani 1 1 d .
H23A H 0.1151 0.9982 0.2506 0.034 Uiso 1 1 calc R
H23B H 0.0865 0.8991 0.2754 0.034 Uiso 1 1 calc R
N24 N 0.3398(2) 0.97575(14) 0.04680(10) 0.0316(5) Uani 1 1 d .
H24A H 0.3339 1.0371 0.0516 0.038 Uiso 1 1 calc R
H24B H 0.3731 0.9497 0.0096 0.038 Uiso 1 1 calc R

loop_
_atom_site_aniso_label
_atom_site_aniso_U_11
_atom_site_aniso_U_22
_atom_site_aniso_U_33
_atom_site_aniso_U_23
_atom_site_aniso_U_13
_atom_site_aniso_U_12
C1 0.0235(12) 0.0223(11) 0.0336(13) 0.0057(9) 0.0006(10) 0.0023(9)
C2 0.0242(12) 0.0233(11) 0.0243(12) 0.0006(9) 0.0051(9) 0.0049(9)
C3 0.0201(11) 0.0201(11) 0.0214(11) 0.0080(8) 0.0025(8) 0.0066(9)
C4 0.0220(12) 0.0199(11) 0.0267(12) 0.0020(9) 0.0026(9) 0.0027(9)
C5 0.0225(12) 0.0271(12) 0.0280(12) 0.0100(9) 0.0057(9) 0.0094(9)
C6 0.0181(11) 0.0174(10) 0.0267(12) 0.0038(9) 0.0046(9) 0.0031(8)
C7 0.0214(12) 0.0285(12) 0.0267(12) 0.0023(9) 0.0013(9) 0.0040(9)
C8 0.0235(12) 0.0280(12) 0.0205(11) 0.0008(9) 0.0055(9) 0.0037(9)
C9 0.0177(11) 0.0193(11) 0.0240(11) 0.0037(9) 0.0068(9) 0.0031(8)
C10 0.0229(12) 0.0177(11) 0.0251(12) 0.0017(8) 0.0046(9) 0.0003(9)
C11 0.0220(11) 0.0209(11) 0.0242(11) 0.0025(9) 0.0080(9) 0.0034(9)
C12 0.0190(11) 0.0162(10) 0.0210(11) 0.0052(8) 0.0035(8) 0.0044(8)
C13 0.0226(11) 0.0170(10) 0.0216(11) 0.0042(8) 0.0066(9) 0.0021(9)
C14 0.0190(11) 0.0128(10) 0.0265(12) 0.0015(8) 0.0063(9) 0.0048(8)
N1 0.0202(10) 0.0266(10) 0.0338(11) 0.0116(8) 0.0024(8) 0.0023(8)
N2 0.0203(10) 0.0193(9) 0.0260(10) 0.0000(7) 0.0065(7) 0.0024(7)
N3 0.0201(9) 0.0191(9) 0.0238(10) -0.0006(7) 0.0061(7) 0.0016(7)
N4 0.0193(9) 0.0178(9) 0.0225(9) 0.0005(7) 0.0044(7) 0.0035(7)
N5 0.0228(10) 0.0243(10) 0.0288(10) -0.0061(8) 0.0078(8) 0.0004(8)
N6 0.0182(9) 0.0264(10) 0.0242(10) -0.0033(8) 0.0047(7) -0.0023(8)
C15 0.0234(13) 0.0248(12) 0.0375(14) 0.0016(10) 0.0019(10) -0.0042(10)
C16 0.0242(12) 0.0263(12) 0.0298(13) 0.0001(9) 0.0064(10) 0.0012(9)
C17 0.0189(11) 0.0235(11) 0.0191(11) 0.0072(9) -0.0001(8) 0.0009(9)
C18 0.0209(11) 0.0244(11) 0.0293(12) 0.0072(9) 0.0031(9) 0.0040(9)
C19 0.0241(12) 0.0295(12) 0.0253(12) 0.0055(9) 0.0033(9) 0.0059(10)
C20 0.0210(11) 0.0207(11) 0.0181(11) 0.0000(8) 0.0011(8) -0.0004(9)
C21 0.0220(12) 0.0187(11) 0.0249(12) 0.0012(9) 0.0015(9) 0.0000(9)
C22 0.0204(11) 0.0199(11) 0.0257(12) -0.0017(9) 0.0049(9) 0.0036(9)
C23 0.0220(11) 0.0234(11) 0.0170(11) 0.0015(8) 0.0020(8) 0.0005(9)
C24 0.0215(11) 0.0178(11) 0.0286(12) 0.0013(9) 0.0035(9) 0.0029(9)
C25 0.0210(11) 0.0214(11) 0.0300(12) 0.0021(9) 0.0075(9) 0.0051(9)
C26 0.0195(11) 0.0191(11) 0.0180(11) 0.0043(8) 0.0026(8) 0.0015(9)
C27 0.0206(11) 0.0181(10) 0.0189(11) 0.0019(8) 0.0036(8) 0.0041(9)
C28 0.0197(11) 0.0165(10) 0.0242(11) -0.0007(8) 0.0014(9) 0.0018(8)
N7 0.0178(10) 0.0331(11) 0.0355(11) 0.0048(9) 0.0036(8) 0.0020(8)
N8 0.0207(10) 0.0182(9) 0.0244(10) 0.0018(7) 0.0061(7) 0.0027(7)
N9 0.0201(9) 0.0199(9) 0.0250(10) 0.0009(7) 0.0045(7) 0.0027(7)
N10 0.0170(9) 0.0209(9) 0.0279(10) -0.0027(7) 0.0059(7) 0.0030(7)
N11 0.0222(10) 0.0200(9) 0.0308(10) -0.0039(7) 0.0093(8) 0.0027(7)
N12 0.0190(10) 0.0205(9) 0.0345(11) -0.0056(8) 0.0055(8) -0.0011(7)
C29 0.0340(13) 0.0222(12) 0.0314(13) -0.0012(10) 0.0022(10) 0.0097(10)
C30 0.0300(13) 0.0239(12) 0.0305(13) 0.0061(9) 0.0039(10) 0.0055(10)
C31 0.0295(13) 0.0217(11) 0.0225(11) 0.0007(9) -0.0022(9) 0.0058(9)
C32 0.0417(14) 0.0256(12) 0.0288(13) 0.0055(10) 0.0107(11) 0.0087(10)
C33 0.0432(15) 0.0234(12) 0.0356(14) 0.0076(10) 0.0020(12) 0.0065(11)
C34 0.0326(13) 0.0190(11) 0.0208(11) 0.0000(8) 0.0029(9) 0.0062(9)
C35 0.0270(13) 0.0214(12) 0.0416(14) 0.0027(10) 0.0063(10) 0.0081(9)
C36 0.0260(12) 0.0219(12) 0.0393(14) 0.0058(10) 0.0068(10) 0.0032(9)
C37 0.0287(12) 0.0148(10) 0.0190(11) 0.0001(8) 0.0049(9) 0.0069(9)
C38 0.0303(13) 0.0226(12) 0.0271(12) 0.0034(9) 0.0092(10) 0.0088(9)
C39 0.0325(13) 0.0196(11) 0.0292(12) 0.0041(9) 0.0089(10) 0.0037(9)
C40 0.0238(11) 0.0180(11) 0.0212(11) -0.0001(8) 0.0034(9) 0.0055(9)
C41 0.0244(12) 0.0208(11) 0.0287(12) 0.0020(9) 0.0031(9) 0.0084(9)
C42 0.0238(11) 0.0177(11) 0.0229(11) -0.0031(8) 0.0028(9) 0.0051(9)
N13 0.0423(12) 0.0209(10) 0.0370(12) 0.0002(8) -0.0002(10) 0.0089(9)
N14 0.0342(11) 0.0162(9) 0.0317(11) 0.0042(7) 0.0120(8) 0.0084(8)
N15 0.0281(10) 0.0160(9) 0.0273(10) -0.0002(7) 0.0090(8) 0.0055(8)
N16 0.0262(10) 0.0179(9) 0.0226(9) -0.0012(7) 0.0066(7) 0.0059(7)
N17 0.0397(12) 0.0210(10) 0.0375(11) 0.0075(8) 0.0179(9) 0.0081(8)
N18 0.0392(12) 0.0175(9) 0.0363(11) 0.0011(8) 0.0175(9) 0.0067(8)
C43 0.0338(14) 0.0284(13) 0.0436(15) 0.0119(11) -0.0015(12) 0.0041(11)
C44 0.0366(14) 0.0303(13) 0.0329(13) 0.0094(10) 0.0054(11) 0.0109(11)
C45 0.0300(13) 0.0256(12) 0.0302(13) 0.0055(10) -0.0015(10) 0.0080(10)
C46 0.0388(15) 0.0248(13) 0.0396(14) 0.0085(10) 0.0074(11) 0.0064(11)
C47 0.0396(15) 0.0271(13) 0.0395(15) -0.0010(11) 0.0057(12) 0.0095(11)
C48 0.0347(13) 0.0226(12) 0.0304(13) 0.0049(10) 0.0070(10) 0.0079(10)
C49 0.0462(15) 0.0287(13) 0.0298(13) 0.0069(10) 0.0052(11) 0.0146(11)
C50 0.0432(15) 0.0286(13) 0.0262(12) 0.0067(10) 0.0039(10) 0.0129(11)
C51 0.0273(12) 0.0201(11) 0.0252(12) -0.0008(9) 0.0065(9) 0.0043(9)
C52 0.0362(13) 0.0195(11) 0.0260(12) -0.0008(9) 0.0076(10) 0.0049(10)
C53 0.0358(13) 0.0223(12) 0.0261(12) -0.0013(9) 0.0098(10) 0.0063(10)
C54 0.0225(12) 0.0205(11) 0.0236(11) -0.0008(9) 0.0051(9) 0.0031(9)
C55 0.0213(11) 0.0178(11) 0.0221(11) 0.0001(8) 0.0018(9) 0.0039(8)
C56 0.0274(12) 0.0164(11) 0.0269(12) 0.0030(9) 0.0050(9) 0.0044(9)
N19 0.0390(12) 0.0242(11) 0.0436(13) 0.0036(9) -0.0002(10) 0.0098(9)
N20 0.0320(11) 0.0191(9) 0.0235(10) 0.0012(7) 0.0066(8) 0.0055(8)
N21 0.0292(10) 0.0187(9) 0.0244(10) -0.0012(7) 0.0059(8) 0.0048(8)
N22 0.0314(11) 0.0205(10) 0.0241(10) -0.0002(7) 0.0074(8) 0.0056(8)
N23 0.0363(11) 0.0204(10) 0.0298(10) 0.0030(8) 0.0125(8) 0.0080(8)
N24 0.0465(12) 0.0219(10) 0.0294(11) 0.0064(8) 0.0118(9) 0.0113(9)

loop_
_atom_type_symbol
_atom_type_description
_atom_type_scat_dispersion_real
_atom_type_scat_dispersion_imag
_atom_type_scat_source
C C 0.0181 0.0091 'International Tables Vol C Tables 4.2.6.8 and 6.1.1.4'
H H 0.0000 0.0000 'International Tables Vol C Tables 4.2.6.8 and 6.1.1.4'
N N 0.0311 0.0180 'International Tables Vol C Tables 4.2.6.8 and 6.1.1.4'

loop_
_geom_angle_atom_site_label_1
_geom_angle_atom_site_label_2
_geom_angle_atom_site_label_3
_geom_angle
_geom_angle_publ_flag
N1 C1 C2 123.9(2) y
N1 C1 H1 118.1 y
C2 C1 H1 118.1 y
C1 C2 C3 119.4(2) y
C1 C2 H2 120.3 y
C3 C2 H2 120.3 y
C2 C3 C4 116.98(19) y
C2 C3 C6 121.14(19) y
C4 C3 C6 121.88(18) y
C5 C4 C3 119.76(19) y
C5 C4 H4 120.1 y
C3 C4 H4 120.1 y
N1 C5 C4 123.5(2) y
N1 C5 H5 118.2 y
C4 C5 H5 118.2 y
C7 C6 C11 118.17(19) y
C7 C6 C3 121.43(18) y
C11 C6 C3 120.40(19) y
C8 C7 C6 121.35(19) y
C8 C7 H7 119.3 y
C6 C7 H7 119.3 y
C7 C8 C9 120.2(2) y
C7 C8 H8 119.9 y
C9 C8 H8 119.9 y
C10 C9 C8 118.75(19) y
C10 C9 C12 119.95(18) y
C8 C9 C12 121.29(19) y
C11 C10 C9 121.17(19) y
C11 C10 H10 119.4 y
C9 C10 H10 119.4 y
C10 C11 C6 120.4(2) y
C10 C11 H11 119.8 y
C6 C11 H11 119.8 y
N2 C12 N4 126.56(19) y
N2 C12 C9 117.52(17) y
N4 C12 C9 115.91(18) y
N5 C13 N3 117.57(19) y
N5 C13 N2 117.20(17) y
N3 C13 N2 125.23(19) y
N6 C14 N3 117.91(18) y
N6 C14 N4 117.05(19) y
N3 C14 N4 125.04(17) y
C5 N1 C1 116.44(19) y
C12 N2 C13 113.82(16) y
C13 N3 C14 114.64(17) y
C12 N4 C14 114.16(18) y
C13 N5 H5A 120.0 y
C13 N5 H5B 120.0 y
H5A N5 H5B 120.0 y
C14 N6 H6A 120.0 y
C14 N6 H6B 120.0 y
H6A N6 H6B 120.0 y
N7 C15 C16 124.5(2) y
N7 C15 H15 117.8 y
C16 C15 H15 117.8 y
C15 C16 C17 118.9(2) y
C15 C16 H16 120.5 y
C17 C16 H16 120.5 y
C18 C17 C16 116.6(2) y
C18 C17 C20 121.55(18) y
C16 C17 C20 121.8(2) y
C19 C18 C17 120.5(2) y
C19 C18 H18 119.7 y
C17 C18 H18 119.7 y
N7 C19 C18 122.9(2) y
N7 C19 H19 118.5 y
C18 C19 H19 118.5 y
C21 C20 C25 117.91(19) y
C21 C20 C17 121.62(19) y
C25 C20 C17 120.4(2) y
C22 C21 C20 121.4(2) y
C22 C21 H21 119.3 y
C20 C21 H21 119.3 y
C21 C22 C23 120.3(2) y
C21 C22 H22 119.9 y
C23 C22 H22 119.9 y
C24 C23 C22 118.73(19) y
C24 C23 C26 119.75(19) y
C22 C23 C26 121.5(2) y
C23 C24 C25 120.9(2) y
C23 C24 H24 119.6 y
C25 C24 H24 119.6 y
C24 C25 C20 120.8(2) y
C24 C25 H25 119.6 y
C20 C25 H25 119.6 y
N8 C26 N10 126.55(19) y
N8 C26 C23 117.72(17) y
N10 C26 C23 115.72(19) y
N11 C27 N9 117.80(19) y
N11 C27 N8 117.65(17) y
N9 C27 N8 124.55(19) y
N9 C28 N12 117.49(19) y
N9 C28 N10 125.06(18) y
N12 C28 N10 117.45(19) y
C15 N7 C19 116.58(19) y
C26 N8 C27 114.01(16) y
C28 N9 C27 115.37(18) y
C26 N10 C28 114.23(18) y
C27 N11 H11A 120.0 y
C27 N11 H11B 120.0 y
H11A N11 H11B 120.0 y
C28 N12 H12A 120.0 y
C28 N12 H12B 120.0 y
H12A N12 H12B 120.0 y
N13 C29 C30 123.8(2) y
N13 C29 H29 118.1 y
C30 C29 H29 118.1 y
C29 C30 C31 119.7(2) y
C29 C30 H30 120.2 y
C31 C30 H30 120.2 y
C32 C31 C30 116.5(2) y
C32 C31 C34 122.4(2) y
C30 C31 C34 121.1(2) y
C33 C32 C31 119.6(2) y
C33 C32 H32 120.2 y
C31 C32 H32 120.2 y
N13 C33 C32 123.8(2) y
N13 C33 H33 118.1 y
C32 C33 H33 118.1 y
C39 C34 C35 118.1(2) y
C39 C34 C31 122.0(2) y
C35 C34 C31 119.9(2) y
C36 C35 C34 120.2(2) y
C36 C35 H35 119.9 y
C34 C35 H35 119.9 y
C37 C36 C35 121.8(2) y
C37 C36 H36 119.1 y
C35 C36 H36 119.1 y
C36 C37 C38 118.39(19) y
C36 C37 C40 119.20(19) y
C38 C37 C40 122.4(2) y
C39 C38 C37 120.2(2) y
C39 C38 H38 119.9 y
C37 C38 H38 119.9 y
C38 C39 C34 121.3(2) y
C38 C39 H39 119.4 y
C34 C39 H39 119.4 y
N16 C40 N14 126.04(19) y
N16 C40 C37 117.97(19) y
N14 C40 C37 115.98(19) y
N17 C41 N15 117.21(19) y
N17 C41 N14 117.9(2) y
N15 C41 N14 124.9(2) y
N18 C42 N15 117.26(19) y
N18 C42 N16 118.2(2) y
N15 C42 N16 124.5(2) y
C29 N13 C33 116.6(2) y
C40 N14 C41 114.6(2) y
C42 N15 C41 115.37(18) y
C40 N16 C42 114.53(18) y
C41 N17 H17A 120.0 y
C41 N17 H17B 120.0 y
H17A N17 H17B 120.0 y
C42 N18 H18A 120.0 y
C42 N18 H18B 120.0 y
H18A N18 H18B 120.0 y
N19 C43 C44 124.2(2) y
N19 C43 H43 117.9 y
C44 C43 H43 117.9 y
C43 C44 C45 119.4(2) y
C43 C44 H44 120.3 y
C45 C44 H44 120.3 y
C44 C45 C46 116.2(2) y
C44 C45 C48 121.8(2) y
C46 C45 C48 122.0(2) y
C47 C46 C45 120.6(2) y
C47 C46 H46 119.7 y
C45 C46 H46 119.7 y
N19 C47 C46 123.3(3) y
N19 C47 H47 118.3 y
C46 C47 H47 118.3 y
C53 C48 C49 118.4(2) y
C53 C48 C45 119.7(2) y
C49 C48 C45 121.8(2) y
C50 C49 C48 120.4(2) y
C50 C49 H49 119.8 y
C48 C49 H49 119.8 y
C49 C50 C51 121.1(2) y
C49 C50 H50 119.5 y
C51 C50 H50 119.5 y
C50 C51 C52 118.8(2) y
C50 C51 C54 121.2(2) y
C52 C51 C54 120.0(2) y
C53 C52 C51 120.4(2) y
C53 C52 H52 119.8 y
C51 C52 H52 119.8 y
C52 C53 C48 120.9(2) y
C52 C53 H53 119.5 y
C48 C53 H53 119.5 y
N22 C54 N20 126.0(2) y
N22 C54 C51 115.68(19) y
N20 C54 C51 118.3(2) y
N23 C55 N21 117.47(19) y
N23 C55 N20 117.4(2) y
N21 C55 N20 125.1(2) y
N24 C56 N21 118.0(2) y
N24 C56 N22 117.1(2) y
N21 C56 N22 124.9(2) y
C47 N19 C43 116.3(2) y
C54 N20 C55 114.28(19) y
C55 N21 C56 114.47(18) y
C54 N22 C56 114.72(18) y
C55 N23 H23A 120.0 y
C55 N23 H23B 120.0 y
H23A N23 H23B 120.0 y
C56 N24 H24A 120.0 y
C56 N24 H24B 120.0 y
H24A N24 H24B 120.0 y

loop_
_geom_bond_atom_site_label_1
_geom_bond_atom_site_label_2
_geom_bond_distance
_geom_bond_publ_flag
C1 N1 1.339(3) y
C1 C2 1.381(3) y
C1 H1 0.9500 y
C2 C3 1.387(3) y
C2 H2 0.9500 y
C3 C4 1.388(3) y
C3 C6 1.486(3) y
C4 C5 1.382(3) y
C4 H4 0.9500 y
C5 N1 1.335(3) y
C5 H5 0.9500 y
C6 C7 1.391(3) y
C6 C11 1.398(3) y
C7 C8 1.385(3) y
C7 H7 0.9500 y
C8 C9 1.390(3) y
C8 H8 0.9500 y
C9 C10 1.388(3) y
C9 C12 1.488(3) y
C10 C11 1.382(3) y
C10 H10 0.9500 y
C11 H11 0.9500 y
C12 N2 1.333(3) y
C12 N4 1.335(3) y
C13 N5 1.330(3) y
C13 N3 1.337(3) y
C13 N2 1.364(3) y
C14 N6 1.331(3) y
C14 N3 1.344(3) y
C14 N4 1.356(3) y
N5 H5A 0.8800 y
N5 H5B 0.8800 y
N6 H6A 0.8800 y
N6 H6B 0.8800 y
C15 N7 1.333(3) y
C15 C16 1.373(3) y
C15 H15 0.9500 y
C16 C17 1.401(3) y
C16 H16 0.9500 y
C17 C18 1.389(3) y
C17 C20 1.483(3) y
C18 C19 1.370(3) y
C18 H18 0.9500 y
C19 N7 1.346(3) y
C19 H19 0.9500 y
C20 C21 1.387(3) y
C20 C25 1.399(3) y
C21 C22 1.387(3) y
C21 H21 0.9500 y
C22 C23 1.393(3) y
C22 H22 0.9500 y
C23 C24 1.385(3) y
C23 C26 1.488(3) y
C24 C25 1.385(3) y
C24 H24 0.9500 y
C25 H25 0.9500 y
C26 N8 1.333(3) y
C26 N10 1.338(3) y
C27 N11 1.333(3) y
C27 N9 1.344(3) y
C27 N8 1.364(3) y
C28 N9 1.336(3) y
C28 N12 1.337(3) y
C28 N10 1.352(3) y
N11 H11A 0.8800 y
N11 H11B 0.8800 y
N12 H12A 0.8800 y
N12 H12B 0.8800 y
C29 N13 1.333(3) y
C29 C30 1.381(3) y
C29 H29 0.9500 y
C30 C31 1.397(3) y
C30 H30 0.9500 y
C31 C32 1.396(3) y
C31 C34 1.483(3) y
C32 C33 1.378(4) y
C32 H32 0.9500 y
C33 N13 1.341(3) y
C33 H33 0.9500 y
C34 C39 1.396(3) y
C34 C35 1.398(3) y
C35 C36 1.384(3) y
C35 H35 0.9500 y
C36 C37 1.382(3) y
C36 H36 0.9500 y
C37 C38 1.397(3) y
C37 C40 1.483(3) y
C38 C39 1.386(3) y
C38 H38 0.9500 y
C39 H39 0.9500 y
C40 N16 1.334(3) y
C40 N14 1.334(3) y
C41 N17 1.328(3) y
C41 N15 1.340(3) y
C41 N14 1.353(3) y
C42 N18 1.330(3) y
C42 N15 1.338(3) y
C42 N16 1.362(3) y
N17 H17A 0.8800 y
N17 H17B 0.8800 y
N18 H18A 0.8800 y
N18 H18B 0.8800 y
C43 N19 1.332(3) y
C43 C44 1.386(4) y
C43 H43 0.9500 y
C44 C45 1.387(3) y
C44 H44 0.9500 y
C45 C46 1.388(4) y
C45 C48 1.478(3) y
C46 C47 1.378(3) y
C46 H46 0.9500 y
C47 N19 1.332(3) y
C47 H47 0.9500 y
C48 C53 1.390(3) y
C48 C49 1.401(3) y
C49 C50 1.378(3) y
C49 H49 0.9500 y
C50 C51 1.386(3) y
C50 H50 0.9500 y
C51 C52 1.393(3) y
C51 C54 1.484(3) y
C52 C53 1.385(3) y
C52 H52 0.9500 y
C53 H53 0.9500 y
C54 N22 1.333(3) y
C54 N20 1.339(3) y
C55 N23 1.334(3) y
C55 N21 1.345(3) y
C55 N20 1.356(3) y
C56 N24 1.328(3) y
C56 N21 1.348(3) y
C56 N22 1.354(3) y
N23 H23A 0.8800 y
N23 H23B 0.8800 y
N24 H24A 0.8800 y
N24 H24B 0.8800 y

loop_
_geom_hbond_atom_site_label_D
_geom_hbond_atom_site_label_H
_geom_hbond_atom_site_label_A
_geom_hbond_distance_DH
_geom_hbond_distance_HA
_geom_hbond_distance_DA
_geom_hbond_angle_DHA
_geom_hbond_site_symmetry_A
N5 H5A N16 0.88 2.36 3.116(3) 144.3 .
N5 H5B N21 0.88 2.26 3.135(2) 172.1 .
N6 H6A N7 0.88 2.02 2.891(3) 169.6 .
N11 H11A N20 0.88 2.53 3.268(3) 142.0 1_765
N11 H11B N15 0.88 2.22 3.092(2) 170.0 1_655
N12 H12A N1 0.88 2.16 3.012(3) 161.5 1_865
N17 H17A N13 0.88 2.15 2.964(3) 154.5 1_565
N18 H18A N8 0.88 2.43 3.230(2) 151.4 1_455
N18 H18B N3 0.88 2.28 3.150(3) 169.0 .
N23 H23A N2 0.88 2.40 3.121(2) 140.0 .
N23 H23B N9 0.88 2.22 3.095(3) 172.3 1_345
N24 H24A N19 0.88 2.07 2.934(3) 167.3 1_565
